data_4126377
loop_
_publ_author_name
'Yang, Wenlong'
'Longhi, Giovanna'
'Abbate, Sergio'
'Lucotti, Andrea'
'Tommasini, Matteo'
'Villani, Claudio'
'Catalano, Vincent J.'
'Lykhin, Aleksandr O.'
'Varganov, Sergey A.'
'Chalifoux, Wesley A.'

_publ_section_title
;
 Chiral Peropyrene: Synthesis, Structure, and Properties.
;
_journal_name_full 'Journal of the American Chemical Society'
_journal_paper_doi 10.1021/jacs.7b06848
_journal_year 2017
_chemical_formula_sum 'C62 H54 O4'
_chemical_formula_weight 863.05
_space_group_crystal_system triclinic
_space_group_IT_number 2
_space_group_name_Hall '-P 1'
_space_group_name_H-M_alt 'P -1'
_symmetry_space_group_name_Hall '-P 1'
_symmetry_space_group_name_H-M 'P -1'
_atom_sites_solution_hydrogens geom
_audit_creation_method SHELXL-2014/6
_cell_angle_alpha 96.317(2)
_cell_angle_beta 109.352(2)
_cell_angle_gamma 116.970(2)
_cell_formula_units_Z 2
_cell_length_a 13.6105(18)
_cell_length_b 14.975(2)
_cell_length_c 15.350(2)
_cell_measurement_reflns_used 9944
_cell_measurement_temperature 100(2)
_cell_measurement_theta_max 29.547
_cell_measurement_theta_min 2.436
_cell_volume 2501.6(6)
_computing_cell_refinement 'Bruker SAINT'
_computing_data_collection 'Bruker APEX2'
_computing_data_reduction 'Bruker SAINT'
_computing_molecular_graphics 'Bruker SHELXTL'
_computing_publication_material 'Bruker SHELXTL'
_computing_structure_refinement 'SHELXL-2014/6 (Sheldrick, 2014)'
_computing_structure_solution 'SHELXS-97 (Sheldrick 2008)'
_diffrn_ambient_temperature 100(2)
_diffrn_measured_fraction_theta_full 1.000
_diffrn_measured_fraction_theta_max 0.999
_diffrn_measurement_device_type 'Bruker APEX-II CCD'
_diffrn_measurement_method '\f and \w scans'
_diffrn_radiation_type MoK\a
_diffrn_radiation_wavelength 0.71073
_diffrn_reflns_av_R_equivalents 0.0648
_diffrn_reflns_av_unetI/netI 0.0631
_diffrn_reflns_Laue_measured_fraction_full 1.000
_diffrn_reflns_Laue_measured_fraction_max 0.999
_diffrn_reflns_limit_h_max 18
_diffrn_reflns_limit_h_min -18
_diffrn_reflns_limit_k_max 20
_diffrn_reflns_limit_k_min -20
_diffrn_reflns_limit_l_max 21
_diffrn_reflns_limit_l_min -21
_diffrn_reflns_number 56082
_diffrn_reflns_point_group_measured_fraction_full 1.000
_diffrn_reflns_point_group_measured_fraction_max 0.999
_diffrn_reflns_theta_full 25.242
_diffrn_reflns_theta_max 29.129
_diffrn_reflns_theta_min 1.479
_exptl_absorpt_coefficient_mu 0.070
_exptl_absorpt_correction_T_max 0.7459
_exptl_absorpt_correction_T_min 0.5716
_exptl_absorpt_correction_type multi-scan
_exptl_absorpt_process_details
;
Krause. L., Herbst-Irmer, R., Sheldrick, G. M., Stalke, D.
(2015). J. Appl. Cryst. 48, 3-10.
;
_exptl_crystal_colour colourless
_exptl_crystal_density_diffrn 1.146
_exptl_crystal_description block
_exptl_crystal_F_000 916
_exptl_crystal_size_max 0.409
_exptl_crystal_size_mid 0.268
_exptl_crystal_size_min 0.245
_refine_diff_density_max 0.894
_refine_diff_density_min -0.246
_refine_diff_density_rms 0.049
_refine_ls_extinction_method none
_refine_ls_goodness_of_fit_ref 1.061
_refine_ls_hydrogen_treatment constr
_refine_ls_matrix_type full
_refine_ls_number_parameters 605
_refine_ls_number_reflns 13466
_refine_ls_number_restraints 0
_refine_ls_restrained_S_all 1.061
_refine_ls_R_factor_all 0.0951
_refine_ls_R_factor_gt 0.0526
_refine_ls_shift/su_max 0.001
_refine_ls_shift/su_mean 0.000
_refine_ls_structure_factor_coef Fsqd
_refine_ls_weighting_details 'w=1/[\s^2^(Fo^2^)+(0.0696P)^2^+0.0966P] where P=(Fo^2^+2Fc^2^)/3'
_refine_ls_weighting_scheme calc
_refine_ls_wR_factor_gt 0.1310
_refine_ls_wR_factor_ref 0.1439
_reflns_Friedel_coverage 0.000
_reflns_number_gt 8780
_reflns_number_total 13466
_reflns_threshold_expression 'I > 2\s(I)'
_cod_data_source_file ja7b06848_si_002.cif
_cod_data_source_block wy037_0m_a_a
_cod_original_cell_volume 2501.5(6)
_cod_database_code 4126377
_shelx_space_group_comment
;
The symmetry employed for this shelxl refinement is uniquely defined
by the following loop, which should always be used as a source of
symmetry information in preference to the above space-group names.
They are only intended as comments.
;
_shelx_estimated_absorpt_t_min 0.972
_shelx_estimated_absorpt_t_max 0.983
_shelxl_version_number 2014/6

loop_
_space_group_symop_operation_xyz
'x, y, z'
'-x, -y, -z'

loop_
_atom_site_label
_atom_site_type_symbol
_atom_site_fract_x
_atom_site_fract_y
_atom_site_fract_z
_atom_site_U_iso_or_equiv
_atom_site_adp_type
_atom_site_occupancy
_atom_site_site_symmetry_order
_atom_site_calc_flag
_atom_site_refinement_flags_posn
_atom_site_refinement_flags_adp
O1 O 1.47492(9) 0.94392(8) 0.67771(8) 0.0292(2) Uani 1 1 d . .
O2 O -0.00176(10) 0.39522(10) 0.02445(9) 0.0424(3) Uani 1 1 d . .
O3 O 0.88755(10) 1.07920(8) 0.82874(7) 0.0281(2) Uani 1 1 d . .
O4 O 0.55145(10) 0.11037(8) -0.02438(8) 0.0290(2) Uani 1 1 d . .
C1 C 0.67314(13) 0.47416(10) 0.46751(10) 0.0201(3) Uani 1 1 d . .
C2 C 0.55477(13) 0.39029(11) 0.44557(10) 0.0216(3) Uani 1 1 d . .
C3 C 0.53885(13) 0.31612(11) 0.49665(11) 0.0227(3) Uani 1 1 d . .
H3 H 0.4584 0.2607 0.4810 0.027 Uiso 1 1 calc R U
C4 C 0.63632(13) 0.32111(11) 0.56886(11) 0.0229(3) Uani 1 1 d . .
C5 C 0.75294(14) 0.40501(11) 0.59161(11) 0.0238(3) Uani 1 1 d . .
H5 H 0.8214 0.4112 0.6419 0.029 Uiso 1 1 calc R U
C6 C 0.77206(13) 0.48027(11) 0.54253(10) 0.0219(3) Uani 1 1 d . .
C7 C 0.69368(13) 0.55059(10) 0.41116(10) 0.0194(3) Uani 1 1 d . .
C8 C 0.62886(13) 0.60187(10) 0.39346(10) 0.0218(3) Uani 1 1 d . .
H8 H 0.5712 0.5898 0.4194 0.026 Uiso 1 1 calc R U
C9 C 0.64759(13) 0.67043(11) 0.33828(10) 0.0214(3) Uani 1 1 d . .
H9 H 0.6026 0.7047 0.3273 0.026 Uiso 1 1 calc R U
C10 C 0.73120(12) 0.68974(10) 0.29867(10) 0.0182(3) Uani 1 1 d . .
C11 C 0.79687(12) 0.63945(10) 0.31732(10) 0.0194(3) Uani 1 1 d . .
H11 H 0.8548 0.6518 0.2916 0.023 Uiso 1 1 calc R U
C12 C 0.77915(13) 0.57161(10) 0.37276(10) 0.0207(3) Uani 1 1 d . .
H12 H 0.8257 0.5388 0.3850 0.025 Uiso 1 1 calc R U
C13 C 0.74937(12) 0.76047(10) 0.23671(10) 0.0179(3) Uani 1 1 d . .
C14 C 0.79201(12) 0.86803(10) 0.27327(10) 0.0186(3) Uani 1 1 d . .
C15 C 0.81081(13) 0.93282(11) 0.21390(11) 0.0221(3) Uani 1 1 d . .
H15 H 0.8408 1.0054 0.2401 0.027 Uiso 1 1 calc R U
C16 C 0.78710(12) 0.89458(11) 0.11772(11) 0.0222(3) Uani 1 1 d . .
C17 C 0.74468(13) 0.78852(11) 0.08221(10) 0.0223(3) Uani 1 1 d . .
H17 H 0.7275 0.7603 0.0168 0.027 Uiso 1 1 calc R U
C18 C 0.72639(12) 0.72153(11) 0.14033(10) 0.0200(3) Uani 1 1 d . .
C19 C 0.89549(13) 0.56397(11) 0.57199(10) 0.0241(3) Uani 1 1 d . .
C20 C 0.99954(14) 0.63264(11) 0.59692(11) 0.0251(3) Uani 1 1 d . .
C21 C 1.12282(13) 0.71259(11) 0.62067(10) 0.0219(3) Uani 1 1 d . .
C22 C 1.21435(14) 0.68938(11) 0.64350(11) 0.0279(3) Uani 1 1 d . .
H22 H 1.1949 0.6205 0.6457 0.033 Uiso 1 1 calc R U
C23 C 1.33306(14) 0.76380(11) 0.66314(11) 0.0251(3) Uani 1 1 d . .
H23 H 1.3944 0.7463 0.6786 0.030 Uiso 1 1 calc R U
C24 C 1.36114(13) 0.86409(11) 0.66001(10) 0.0211(3) Uani 1 1 d . .
C25 C 1.27101(13) 0.88935(11) 0.63754(11) 0.0266(3) Uani 1 1 d . .
H25 H 1.2909 0.9585 0.6357 0.032 Uiso 1 1 calc R U
C26 C 1.15308(13) 0.81449(11) 0.61797(11) 0.0246(3) Uani 1 1 d . .
H26 H 1.0919 0.8322 0.6025 0.030 Uiso 1 1 calc R U
C27 C 1.57200(14) 0.92392(14) 0.70753(13) 0.0356(4) Uani 1 1 d . .
H27A H 1.5557 0.8678 0.6554 0.053 Uiso 1 1 calc R U
H27B H 1.5780 0.9020 0.7660 0.053 Uiso 1 1 calc R U
H27C H 1.6490 0.9882 0.7216 0.053 Uiso 1 1 calc R U
C28 C 0.44895(14) 0.37755(11) 0.36922(11) 0.0247(3) Uani 1 1 d . .
C29 C 0.36160(14) 0.36922(11) 0.30686(11) 0.0263(3) Uani 1 1 d . .
C30 C 0.26400(13) 0.37064(11) 0.23325(11) 0.0259(3) Uani 1 1 d . .
C31 C 0.15509(14) 0.34271(12) 0.24030(12) 0.0314(4) Uani 1 1 d . .
H31 H 0.1428 0.3182 0.2925 0.038 Uiso 1 1 calc R U
C32 C 0.06423(15) 0.35010(13) 0.17256(13) 0.0345(4) Uani 1 1 d . .
H32 H -0.0092 0.3315 0.1788 0.041 Uiso 1 1 calc R U
C33 C 0.08091(14) 0.38471(12) 0.09576(12) 0.0307(4) Uani 1 1 d . .
C34 C 0.18870(15) 0.41107(13) 0.08667(12) 0.0330(4) Uani 1 1 d . .
H34 H 0.1997 0.4338 0.0334 0.040 Uiso 1 1 calc R U
C35 C 0.27882(14) 0.40427(12) 0.15427(11) 0.0302(4) Uani 1 1 d . .
H35 H 0.3519 0.4225 0.1475 0.036 Uiso 1 1 calc R U
C36 C -0.11301(19) 0.37106(19) 0.03060(19) 0.0626(6) Uani 1 1 d . .
H36A H -0.1616 0.3858 -0.0223 0.094 Uiso 1 1 calc R U
H36B H -0.0945 0.4144 0.0931 0.094 Uiso 1 1 calc R U
H36C H -0.1594 0.2964 0.0251 0.094 Uiso 1 1 calc R U
C37 C 0.81928(12) 0.91163(10) 0.37208(10) 0.0201(3) Uani 1 1 d . .
C38 C 0.84181(13) 0.94644(11) 0.45512(11) 0.0214(3) Uani 1 1 d . .
C39 C 0.86006(12) 0.98322(11) 0.55253(10) 0.0197(3) Uani 1 1 d . .
C40 C 0.81895(13) 0.91150(11) 0.60244(10) 0.0227(3) Uani 1 1 d . .
H40 H 0.7830 0.8384 0.5725 0.027 Uiso 1 1 calc R U
C41 C 0.83016(13) 0.94585(11) 0.69428(11) 0.0242(3) Uani 1 1 d . .
H41 H 0.8012 0.8965 0.7270 0.029 Uiso 1 1 calc R U
C42 C 0.88396(12) 1.05308(11) 0.73903(10) 0.0211(3) Uani 1 1 d . .
C43 C 0.92832(13) 1.12530(11) 0.69214(10) 0.0223(3) Uani 1 1 d . .
H43 H 0.9672 1.1985 0.7233 0.027 Uiso 1 1 calc R U
C44 C 0.91572(13) 1.09009(11) 0.59948(10) 0.0222(3) Uani 1 1 d . .
H44 H 0.9457 1.1399 0.5674 0.027 Uiso 1 1 calc R U
C45 C 0.94232(17) 1.18814(13) 0.87731(12) 0.0350(4) Uani 1 1 d . .
H45A H 0.8967 1.2161 0.8385 0.052 Uiso 1 1 calc R U
H45B H 1.0271 1.2269 0.8859 0.052 Uiso 1 1 calc R U
H45C H 0.9408 1.1964 0.9410 0.052 Uiso 1 1 calc R U
C46 C 0.68313(13) 0.61276(11) 0.09962(10) 0.0238(3) Uani 1 1 d . .
C47 C 0.64884(14) 0.52166(12) 0.06883(11) 0.0264(3) Uani 1 1 d . .
C48 C 0.61734(14) 0.41418(11) 0.04050(11) 0.0250(3) Uani 1 1 d . .
C49 C 0.63725(16) 0.36558(12) 0.11208(12) 0.0340(4) Uani 1 1 d . .
H49 H 0.6672 0.4028 0.1782 0.041 Uiso 1 1 calc R U
C50 C 0.61393(16) 0.26472(12) 0.08755(11) 0.0327(4) Uani 1 1 d . .
H50 H 0.6286 0.2329 0.1367 0.039 Uiso 1 1 calc R U
C51 C 0.56897(13) 0.20906(11) -0.00892(11) 0.0233(3) Uani 1 1 d . .
C52 C 0.54582(13) 0.25467(11) -0.08102(10) 0.0228(3) Uani 1 1 d . .
H52 H 0.5132 0.2162 -0.1472 0.027 Uiso 1 1 calc R U
C53 C 0.57066(13) 0.35701(11) -0.05559(11) 0.0232(3) Uani 1 1 d . .
H53 H 0.5554 0.3884 -0.1050 0.028 Uiso 1 1 calc R U
C54 C 0.50932(16) 0.05157(12) -0.12183(12) 0.0335(4) Uani 1 1 d . .
H54A H 0.4309 0.0431 -0.1622 0.050 Uiso 1 1 calc R U
H54B H 0.4988 -0.0179 -0.1238 0.050 Uiso 1 1 calc R U
H54C H 0.5692 0.0891 -0.1466 0.050 Uiso 1 1 calc R U
C55 C 0.62200(14) 0.23912(12) 0.62316(12) 0.0279(3) Uani 1 1 d . .
C56 C 0.48860(16) 0.15148(13) 0.58718(14) 0.0381(4) Uani 1 1 d . .
H56A H 0.4412 0.1821 0.5963 0.057 Uiso 1 1 calc R U
H56B H 0.4837 0.1014 0.6241 0.057 Uiso 1 1 calc R U
H56C H 0.4554 0.1147 0.5181 0.057 Uiso 1 1 calc R U
C57 C 0.69297(17) 0.18818(14) 0.60725(14) 0.0390(4) Uani 1 1 d . .
H57A H 0.6598 0.1531 0.5378 0.058 Uiso 1 1 calc R U
H57B H 0.6850 0.1363 0.6424 0.058 Uiso 1 1 calc R U
H57C H 0.7794 0.2427 0.6315 0.058 Uiso 1 1 calc R U
C58 C 0.67356(18) 0.29441(15) 0.73171(13) 0.0444(5) Uani 1 1 d . .
H58A H 0.7606 0.3474 0.7564 0.067 Uiso 1 1 calc R U
H58B H 0.6633 0.2424 0.7668 0.067 Uiso 1 1 calc R U
H58C H 0.6298 0.3288 0.7413 0.067 Uiso 1 1 calc R U
C59 C 0.81143(13) 0.96874(12) 0.05579(11) 0.0272(3) Uani 1 1 d . .
C60 C 0.76272(17) 0.90742(15) -0.05066(12) 0.0466(5) Uani 1 1 d . .
H60A H 0.8048 0.8698 -0.0549 0.070 Uiso 1 1 calc R U
H60B H 0.7774 0.9566 -0.0886 0.070 Uiso 1 1 calc R U
H60C H 0.6748 0.8567 -0.0765 0.070 Uiso 1 1 calc R U
C61 C 0.75164(18) 1.03287(17) 0.06067(16) 0.0512(6) Uani 1 1 d . .
H61A H 0.6632 0.9851 0.0356 0.077 Uiso 1 1 calc R U
H61B H 0.7686 1.0802 0.0213 0.077 Uiso 1 1 calc R U
H61C H 0.7847 1.0745 0.1282 0.077 Uiso 1 1 calc R U
C62 C 0.94935(14) 1.04407(12) 0.09494(12) 0.0301(4) Uani 1 1 d . .
H62A H 0.9821 1.0853 0.1626 0.045 Uiso 1 1 calc R U
H62B H 0.9658 1.0918 0.0558 0.045 Uiso 1 1 calc R U
H62C H 0.9884 1.0034 0.0915 0.045 Uiso 1 1 calc R U

loop_
_atom_site_aniso_label
_atom_site_aniso_U_11
_atom_site_aniso_U_22
_atom_site_aniso_U_33
_atom_site_aniso_U_23
_atom_site_aniso_U_13
_atom_site_aniso_U_12
O1 0.0183(5) 0.0239(5) 0.0439(7) 0.0145(5) 0.0129(5) 0.0094(4)
O2 0.0293(7) 0.0426(7) 0.0540(8) 0.0161(6) 0.0112(6) 0.0222(6)
O3 0.0329(6) 0.0276(6) 0.0255(5) 0.0091(4) 0.0164(5) 0.0142(5)
O4 0.0386(6) 0.0204(5) 0.0302(6) 0.0088(4) 0.0156(5) 0.0163(5)
C1 0.0249(7) 0.0143(6) 0.0226(7) 0.0072(5) 0.0141(6) 0.0083(6)
C2 0.0251(7) 0.0167(7) 0.0263(7) 0.0088(6) 0.0155(6) 0.0100(6)
C3 0.0243(7) 0.0161(7) 0.0312(8) 0.0106(6) 0.0180(6) 0.0083(6)
C4 0.0287(8) 0.0187(7) 0.0285(8) 0.0122(6) 0.0194(7) 0.0118(6)
C5 0.0255(8) 0.0219(7) 0.0239(7) 0.0100(6) 0.0126(6) 0.0104(6)
C6 0.0242(7) 0.0162(7) 0.0239(7) 0.0074(6) 0.0139(6) 0.0068(6)
C7 0.0235(7) 0.0121(6) 0.0216(7) 0.0063(5) 0.0123(6) 0.0064(6)
C8 0.0234(7) 0.0166(7) 0.0279(8) 0.0082(6) 0.0165(6) 0.0082(6)
C9 0.0231(7) 0.0180(7) 0.0277(8) 0.0084(6) 0.0135(6) 0.0121(6)
C10 0.0218(7) 0.0119(6) 0.0206(7) 0.0059(5) 0.0110(6) 0.0071(5)
C11 0.0216(7) 0.0156(6) 0.0238(7) 0.0078(5) 0.0133(6) 0.0091(6)
C12 0.0245(7) 0.0162(6) 0.0256(7) 0.0089(6) 0.0135(6) 0.0114(6)
C13 0.0171(7) 0.0161(6) 0.0230(7) 0.0089(5) 0.0104(6) 0.0087(6)
C14 0.0177(7) 0.0165(6) 0.0233(7) 0.0083(5) 0.0093(6) 0.0095(6)
C15 0.0214(7) 0.0164(7) 0.0300(8) 0.0099(6) 0.0113(6) 0.0102(6)
C16 0.0184(7) 0.0230(7) 0.0286(8) 0.0152(6) 0.0119(6) 0.0106(6)
C17 0.0222(7) 0.0240(7) 0.0210(7) 0.0092(6) 0.0116(6) 0.0103(6)
C18 0.0205(7) 0.0175(7) 0.0235(7) 0.0083(6) 0.0115(6) 0.0091(6)
C19 0.0273(8) 0.0191(7) 0.0236(7) 0.0095(6) 0.0118(6) 0.0092(6)
C20 0.0283(8) 0.0202(7) 0.0247(8) 0.0091(6) 0.0127(6) 0.0099(6)
C21 0.0226(7) 0.0190(7) 0.0202(7) 0.0069(6) 0.0096(6) 0.0075(6)
C22 0.0323(9) 0.0158(7) 0.0381(9) 0.0118(6) 0.0180(7) 0.0119(7)
C23 0.0275(8) 0.0231(7) 0.0314(8) 0.0107(6) 0.0146(7) 0.0163(7)
C24 0.0189(7) 0.0190(7) 0.0215(7) 0.0057(6) 0.0086(6) 0.0071(6)
C25 0.0230(8) 0.0163(7) 0.0392(9) 0.0128(6) 0.0118(7) 0.0095(6)
C26 0.0216(7) 0.0218(7) 0.0310(8) 0.0114(6) 0.0100(6) 0.0119(6)
C27 0.0215(8) 0.0340(9) 0.0508(11) 0.0115(8) 0.0151(8) 0.0148(7)
C28 0.0255(8) 0.0161(7) 0.0317(8) 0.0094(6) 0.0162(7) 0.0072(6)
C29 0.0243(8) 0.0172(7) 0.0331(8) 0.0073(6) 0.0141(7) 0.0065(6)
C30 0.0234(8) 0.0178(7) 0.0316(8) 0.0053(6) 0.0109(6) 0.0081(6)
C31 0.0289(8) 0.0279(8) 0.0338(9) 0.0066(7) 0.0156(7) 0.0113(7)
C32 0.0249(8) 0.0314(9) 0.0459(10) 0.0069(7) 0.0169(8) 0.0137(7)
C33 0.0238(8) 0.0232(8) 0.0381(9) 0.0048(7) 0.0077(7) 0.0118(7)
C34 0.0301(9) 0.0310(9) 0.0374(9) 0.0140(7) 0.0150(7) 0.0145(7)
C35 0.0237(8) 0.0295(8) 0.0369(9) 0.0124(7) 0.0146(7) 0.0121(7)
C36 0.0377(12) 0.0742(16) 0.0886(17) 0.0335(13) 0.0246(11) 0.0388(12)
C37 0.0200(7) 0.0138(6) 0.0276(8) 0.0088(6) 0.0099(6) 0.0093(6)
C38 0.0198(7) 0.0159(6) 0.0278(8) 0.0075(6) 0.0095(6) 0.0092(6)
C39 0.0170(7) 0.0198(7) 0.0232(7) 0.0077(6) 0.0086(6) 0.0102(6)
C40 0.0196(7) 0.0172(7) 0.0279(8) 0.0068(6) 0.0081(6) 0.0086(6)
C41 0.0220(7) 0.0217(7) 0.0296(8) 0.0133(6) 0.0127(6) 0.0098(6)
C42 0.0175(7) 0.0254(7) 0.0218(7) 0.0086(6) 0.0092(6) 0.0115(6)
C43 0.0220(7) 0.0180(7) 0.0275(8) 0.0073(6) 0.0116(6) 0.0104(6)
C44 0.0240(7) 0.0189(7) 0.0260(8) 0.0101(6) 0.0130(6) 0.0107(6)
C45 0.0474(11) 0.0325(9) 0.0279(8) 0.0074(7) 0.0195(8) 0.0211(8)
C46 0.0279(8) 0.0226(7) 0.0215(7) 0.0080(6) 0.0128(6) 0.0119(6)
C47 0.0305(8) 0.0238(8) 0.0243(8) 0.0074(6) 0.0132(7) 0.0126(7)
C48 0.0278(8) 0.0186(7) 0.0257(8) 0.0054(6) 0.0121(6) 0.0099(6)
C49 0.0475(10) 0.0247(8) 0.0223(8) 0.0045(6) 0.0126(7) 0.0155(8)
C50 0.0462(10) 0.0257(8) 0.0242(8) 0.0110(6) 0.0133(7) 0.0178(8)
C51 0.0235(7) 0.0166(7) 0.0291(8) 0.0072(6) 0.0126(6) 0.0090(6)
C52 0.0225(7) 0.0205(7) 0.0229(7) 0.0041(6) 0.0110(6) 0.0091(6)
C53 0.0257(8) 0.0212(7) 0.0242(7) 0.0100(6) 0.0121(6) 0.0118(6)
C54 0.0475(10) 0.0217(8) 0.0348(9) 0.0078(7) 0.0212(8) 0.0185(8)
C55 0.0335(8) 0.0269(8) 0.0376(9) 0.0221(7) 0.0252(7) 0.0171(7)
C56 0.0402(10) 0.0287(9) 0.0632(12) 0.0323(9) 0.0343(9) 0.0191(8)
C57 0.0456(10) 0.0409(10) 0.0598(12) 0.0362(9) 0.0368(9) 0.0304(9)
C58 0.0580(12) 0.0464(11) 0.0415(11) 0.0289(9) 0.0327(10) 0.0257(10)
C59 0.0228(8) 0.0293(8) 0.0338(8) 0.0218(7) 0.0140(7) 0.0131(7)
C60 0.0389(10) 0.0458(11) 0.0330(10) 0.0257(8) 0.0113(8) 0.0054(9)
C61 0.0509(12) 0.0667(13) 0.0846(15) 0.0641(13) 0.0482(11) 0.0454(11)
C62 0.0247(8) 0.0294(8) 0.0383(9) 0.0196(7) 0.0159(7) 0.0121(7)

loop_
_atom_type_symbol
_atom_type_description
_atom_type_scat_dispersion_real
_atom_type_scat_dispersion_imag
_atom_type_scat_source
C C 0.0033 0.0016 'International Tables Vol C Tables 4.2.6.8 and 6.1.1.4'
H H 0.0000 0.0000 'International Tables Vol C Tables 4.2.6.8 and 6.1.1.4'
O O 0.0106 0.0060 'International Tables Vol C Tables 4.2.6.8 and 6.1.1.4'

loop_
_geom_angle_atom_site_label_1
_geom_angle_atom_site_label_2
_geom_angle_atom_site_label_3
_geom_angle
C24 O1 C27 117.52(12)
C33 O2 C36 117.71(15)
C42 O3 C45 117.52(11)
C51 O4 C54 117.07(11)
C6 C1 C2 117.21(12)
C6 C1 C7 121.01(12)
C2 C1 C7 121.73(13)
C3 C2 C1 120.39(13)
C3 C2 C28 118.83(12)
C1 C2 C28 120.76(12)
C4 C3 C2 122.24(13)
C4 C3 H3 118.9
C2 C3 H3 118.9
C3 C4 C5 117.28(13)
C3 C4 C55 123.36(13)
C5 C4 C55 119.35(13)
C4 C5 C6 121.97(14)
C4 C5 H5 119.0
C6 C5 H5 119.0
C5 C6 C1 120.88(13)
C5 C6 C19 117.62(13)
C1 C6 C19 121.50(12)
C8 C7 C12 117.84(12)
C8 C7 C1 122.19(12)
C12 C7 C1 119.97(12)
C9 C8 C7 120.81(13)
C9 C8 H8 119.6
C7 C8 H8 119.6
C8 C9 C10 121.20(13)
C8 C9 H9 119.4
C10 C9 H9 119.4
C11 C10 C9 117.93(12)
C11 C10 C13 120.30(12)
C9 C10 C13 121.77(12)
C12 C11 C10 121.11(12)
C12 C11 H11 119.4
C10 C11 H11 119.4
C11 C12 C7 121.09(13)
C11 C12 H12 119.5
C7 C12 H12 119.5
C18 C13 C14 118.04(12)
C18 C13 C10 120.51(12)
C14 C13 C10 121.44(12)
C15 C14 C13 120.02(13)
C15 C14 C37 120.08(12)
C13 C14 C37 119.88(12)
C16 C15 C14 122.33(13)
C16 C15 H15 118.8
C14 C15 H15 118.8
C17 C16 C15 117.26(12)
C17 C16 C59 122.06(13)
C15 C16 C59 120.65(13)
C16 C17 C18 121.86(13)
C16 C17 H17 119.1
C18 C17 H17 119.1
C13 C18 C17 120.48(12)
C13 C18 C46 120.29(12)
C17 C18 C46 119.23(13)
C20 C19 C6 178.72(16)
C19 C20 C21 176.45(16)
C22 C21 C26 118.31(13)
C22 C21 C20 120.57(13)
C26 C21 C20 121.08(13)
C23 C22 C21 121.84(13)
C23 C22 H22 119.1
C21 C22 H22 119.1
C24 C23 C22 118.99(14)
C24 C23 H23 120.5
C22 C23 H23 120.5
O1 C24 C23 124.23(13)
O1 C24 C25 115.52(12)
C23 C24 C25 120.24(13)
C26 C25 C24 120.22(13)
C26 C25 H25 119.9
C24 C25 H25 119.9
C25 C26 C21 120.40(14)
C25 C26 H26 119.8
C21 C26 H26 119.8
O1 C27 H27A 109.5
O1 C27 H27B 109.5
H27A C27 H27B 109.5
O1 C27 H27C 109.5
H27A C27 H27C 109.5
H27B C27 H27C 109.5
C29 C28 C2 178.47(16)
C28 C29 C30 174.08(15)
C31 C30 C35 118.39(14)
C31 C30 C29 121.24(14)
C35 C30 C29 120.32(14)
C32 C31 C30 121.17(15)
C32 C31 H31 119.4
C30 C31 H31 119.4
C33 C32 C31 119.72(15)
C33 C32 H32 120.1
C31 C32 H32 120.1
O2 C33 C32 125.17(15)
O2 C33 C34 115.07(15)
C32 C33 C34 119.76(15)
C35 C34 C33 120.35(15)
C35 C34 H34 119.8
C33 C34 H34 119.8
C34 C35 C30 120.59(15)
C34 C35 H35 119.7
C30 C35 H35 119.7
O2 C36 H36A 109.5
O2 C36 H36B 109.5
H36A C36 H36B 109.5
O2 C36 H36C 109.5
H36A C36 H36C 109.5
H36B C36 H36C 109.5
C38 C37 C14 178.80(14)
C37 C38 C39 176.08(15)
C44 C39 C40 118.18(13)
C44 C39 C38 121.31(12)
C40 C39 C38 120.49(12)
C41 C40 C39 120.83(13)
C41 C40 H40 119.6
C39 C40 H40 119.6
C40 C41 C42 119.93(13)
C40 C41 H41 120.0
C42 C41 H41 120.0
O3 C42 C43 124.25(13)
O3 C42 C41 115.67(12)
C43 C42 C41 120.08(13)
C42 C43 C44 119.64(13)
C42 C43 H43 120.2
C44 C43 H43 120.2
C43 C44 C39 121.30(13)
C43 C44 H44 119.4
C39 C44 H44 119.4
O3 C45 H45A 109.5
O3 C45 H45B 109.5
H45A C45 H45B 109.5
O3 C45 H45C 109.5
H45A C45 H45C 109.5
H45B C45 H45C 109.5
C47 C46 C18 177.68(16)
C46 C47 C48 174.36(17)
C53 C48 C49 118.42(13)
C53 C48 C47 122.14(13)
C49 C48 C47 119.41(13)
C50 C49 C48 120.67(14)
C50 C49 H49 119.7
C48 C49 H49 119.7
C49 C50 C51 120.20(14)
C49 C50 H50 119.9
C51 C50 H50 119.9
O4 C51 C52 124.93(13)
O4 C51 C50 115.01(13)
C52 C51 C50 120.06(13)
C51 C52 C53 119.41(13)
C51 C52 H52 120.3
C53 C52 H52 120.3
C48 C53 C52 121.21(13)
C48 C53 H53 119.4
C52 C53 H53 119.4
O4 C54 H54A 109.5
O4 C54 H54B 109.5
H54A C54 H54B 109.5
O4 C54 H54C 109.5
H54A C54 H54C 109.5
H54B C54 H54C 109.5
C56 C55 C58 108.92(13)
C56 C55 C4 112.27(13)
C58 C55 C4 108.92(13)
C56 C55 C57 107.92(14)
C58 C55 C57 109.74(14)
C4 C55 C57 109.06(12)
C55 C56 H56A 109.5
C55 C56 H56B 109.5
H56A C56 H56B 109.5
C55 C56 H56C 109.5
H56A C56 H56C 109.5
H56B C56 H56C 109.5
C55 C57 H57A 109.5
C55 C57 H57B 109.5
H57A C57 H57B 109.5
C55 C57 H57C 109.5
H57A C57 H57C 109.5
H57B C57 H57C 109.5
C55 C58 H58A 109.5
C55 C58 H58B 109.5
H58A C58 H58B 109.5
C55 C58 H58C 109.5
H58A C58 H58C 109.5
H58B C58 H58C 109.5
C61 C59 C62 108.97(14)
C61 C59 C60 108.94(14)
C62 C59 C60 108.11(13)
C61 C59 C16 110.48(13)
C62 C59 C16 108.85(12)
C60 C59 C16 111.44(13)
C59 C60 H60A 109.5
C59 C60 H60B 109.5
H60A C60 H60B 109.5
C59 C60 H60C 109.5
H60A C60 H60C 109.5
H60B C60 H60C 109.5
C59 C61 H61A 109.5
C59 C61 H61B 109.5
H61A C61 H61B 109.5
C59 C61 H61C 109.5
H61A C61 H61C 109.5
H61B C61 H61C 109.5
C59 C62 H62A 109.5
C59 C62 H62B 109.5
H62A C62 H62B 109.5
C59 C62 H62C 109.5
H62A C62 H62C 109.5
H62B C62 H62C 109.5

loop_
_geom_bond_atom_site_label_1
_geom_bond_atom_site_label_2
_geom_bond_distance
O1 C24 1.3680(16)
O1 C27 1.4259(18)
O2 C33 1.3679(19)
O2 C36 1.427(2)
O3 C42 1.3680(17)
O3 C45 1.4260(19)
O4 C51 1.3649(17)
O4 C54 1.4232(18)
C1 C6 1.409(2)
C1 C2 1.4136(19)
C1 C7 1.4913(18)
C2 C3 1.4076(19)
C2 C28 1.438(2)
C3 C4 1.383(2)
C3 H3 0.9500
C4 C5 1.395(2)
C4 C55 1.5349(19)
C5 C6 1.3987(19)
C5 H5 0.9500
C6 C19 1.435(2)
C7 C8 1.394(2)
C7 C12 1.4010(19)
C8 C9 1.3905(19)
C8 H8 0.9500
C9 C10 1.3953(19)
C9 H9 0.9500
C10 C11 1.3916(19)
C10 C13 1.4925(18)
C11 C12 1.3850(18)
C11 H11 0.9500
C12 H12 0.9500
C13 C18 1.4017(19)
C13 C14 1.4084(18)
C14 C15 1.4004(19)
C14 C37 1.4330(19)
C15 C16 1.394(2)
C15 H15 0.9500
C16 C17 1.386(2)
C16 C59 1.5343(19)
C17 C18 1.4077(19)
C17 H17 0.9500
C18 C46 1.4327(19)
C19 C20 1.201(2)
C20 C21 1.435(2)
C21 C22 1.388(2)
C21 C26 1.398(2)
C22 C23 1.383(2)
C22 H22 0.9500
C23 C24 1.382(2)
C23 H23 0.9500
C24 C25 1.392(2)
C25 C26 1.378(2)
C25 H25 0.9500
C26 H26 0.9500
C27 H27A 0.9800
C27 H27B 0.9800
C27 H27C 0.9800
C28 C29 1.196(2)
C29 C30 1.442(2)
C30 C31 1.392(2)
C30 C35 1.403(2)
C31 C32 1.386(2)
C31 H31 0.9500
C32 C33 1.384(2)
C32 H32 0.9500
C33 C34 1.396(2)
C34 C35 1.373(2)
C34 H34 0.9500
C35 H35 0.9500
C36 H36A 0.9800
C36 H36B 0.9800
C36 H36C 0.9800
C37 C38 1.200(2)
C38 C39 1.432(2)
C39 C44 1.3926(19)
C39 C40 1.4047(19)
C40 C41 1.379(2)
C40 H40 0.9500
C41 C42 1.394(2)
C41 H41 0.9500
C42 C43 1.3852(19)
C43 C44 1.386(2)
C43 H43 0.9500
C44 H44 0.9500
C45 H45A 0.9800
C45 H45B 0.9800
C45 H45C 0.9800
C46 C47 1.199(2)
C47 C48 1.435(2)
C48 C53 1.386(2)
C48 C49 1.403(2)
C49 C50 1.373(2)
C49 H49 0.9500
C50 C51 1.388(2)
C50 H50 0.9500
C51 C52 1.386(2)
C52 C53 1.388(2)
C52 H52 0.9500
C53 H53 0.9500
C54 H54A 0.9800
C54 H54B 0.9800
C54 H54C 0.9800
C55 C56 1.529(2)
C55 C58 1.532(2)
C55 C57 1.536(2)
C56 H56A 0.9800
C56 H56B 0.9800
C56 H56C 0.9800
C57 H57A 0.9800
C57 H57B 0.9800
C57 H57C 0.9800
C58 H58A 0.9800
C58 H58B 0.9800
C58 H58C 0.9800
C59 C61 1.524(2)
C59 C62 1.530(2)
C59 C60 1.534(2)
C60 H60A 0.9800
C60 H60B 0.9800
C60 H60C 0.9800
C61 H61A 0.9800
C61 H61B 0.9800
C61 H61C 0.9800
C62 H62A 0.9800
C62 H62B 0.9800
C62 H62C 0.9800

loop_
_geom_torsion_atom_site_label_1
_geom_torsion_atom_site_label_2
_geom_torsion_atom_site_label_3
_geom_torsion_atom_site_label_4
_geom_torsion
C6 C1 C2 C3 -0.9(2)
C7 C1 C2 C3 176.57(13)
C6 C1 C2 C28 -179.21(13)
C7 C1 C2 C28 -1.8(2)
C1 C2 C3 C4 -0.5(2)
C28 C2 C3 C4 177.91(13)
C2 C3 C4 C5 1.6(2)
C2 C3 C4 C55 -177.71(13)
C3 C4 C5 C6 -1.4(2)
C55 C4 C5 C6 177.93(13)
C4 C5 C6 C1 0.1(2)
C4 C5 C6 C19 179.51(14)
C2 C1 C6 C5 1.1(2)
C7 C1 C6 C5 -176.40(13)
C2 C1 C6 C19 -178.37(13)
C7 C1 C6 C19 4.2(2)
C6 C1 C7 C8 -132.39(15)
C2 C1 C7 C8 50.28(19)
C6 C1 C7 C12 48.61(19)
C2 C1 C7 C12 -128.72(15)
C12 C7 C8 C9 0.9(2)
C1 C7 C8 C9 -178.13(13)
C7 C8 C9 C10 0.2(2)
C8 C9 C10 C11 -1.0(2)
C8 C9 C10 C13 178.03(13)
C9 C10 C11 C12 0.5(2)
C13 C10 C11 C12 -178.47(13)
C10 C11 C12 C7 0.6(2)
C8 C7 C12 C11 -1.3(2)
C1 C7 C12 C11 177.73(13)
C11 C10 C13 C18 59.86(18)
C9 C10 C13 C18 -119.11(15)
C11 C10 C13 C14 -118.92(15)
C9 C10 C13 C14 62.11(19)
C18 C13 C14 C15 -0.31(19)
C10 C13 C14 C15 178.50(13)
C18 C13 C14 C37 -178.60(12)
C10 C13 C14 C37 0.2(2)
C13 C14 C15 C16 0.9(2)
C37 C14 C15 C16 179.24(13)
C14 C15 C16 C17 -0.7(2)
C14 C15 C16 C59 -178.75(13)
C15 C16 C17 C18 -0.2(2)
C59 C16 C17 C18 177.83(13)
C14 C13 C18 C17 -0.6(2)
C10 C13 C18 C17 -179.38(12)
C14 C13 C18 C46 179.88(13)
C10 C13 C18 C46 1.1(2)
C16 C17 C18 C13 0.8(2)
C16 C17 C18 C46 -179.59(14)
C26 C21 C22 C23 -0.1(2)
C20 C21 C22 C23 177.55(14)
C21 C22 C23 C24 0.1(2)
C27 O1 C24 C23 -4.3(2)
C27 O1 C24 C25 175.81(14)
C22 C23 C24 O1 -179.76(13)
C22 C23 C24 C25 0.1(2)
O1 C24 C25 C26 179.67(13)
C23 C24 C25 C26 -0.2(2)
C24 C25 C26 C21 0.1(2)
C22 C21 C26 C25 0.0(2)
C20 C21 C26 C25 -177.64(14)
C35 C30 C31 C32 -1.5(2)
C29 C30 C31 C32 176.12(14)
C30 C31 C32 C33 0.7(2)
C36 O2 C33 C32 1.6(2)
C36 O2 C33 C34 -179.02(16)
C31 C32 C33 O2 179.93(15)
C31 C32 C33 C34 0.5(2)
O2 C33 C34 C35 179.60(14)
C32 C33 C34 C35 -0.9(2)
C33 C34 C35 C30 0.1(2)
C31 C30 C35 C34 1.1(2)
C29 C30 C35 C34 -176.56(14)
C44 C39 C40 C41 1.9(2)
C38 C39 C40 C41 -176.42(13)
C39 C40 C41 C42 -0.6(2)
C45 O3 C42 C43 -1.0(2)
C45 O3 C42 C41 179.73(13)
C40 C41 C42 O3 178.04(12)
C40 C41 C42 C43 -1.3(2)
O3 C42 C43 C44 -177.39(13)
C41 C42 C43 C44 1.9(2)
C42 C43 C44 C39 -0.5(2)
C40 C39 C44 C43 -1.3(2)
C38 C39 C44 C43 176.99(13)
C53 C48 C49 C50 1.6(2)
C47 C48 C49 C50 -176.61(16)
C48 C49 C50 C51 -0.7(3)
C54 O4 C51 C52 1.8(2)
C54 O4 C51 C50 -177.96(14)
C49 C50 C51 O4 178.82(15)
C49 C50 C51 C52 -0.9(2)
O4 C51 C52 C53 -178.22(13)
C50 C51 C52 C53 1.5(2)
C49 C48 C53 C52 -1.1(2)
C47 C48 C53 C52 177.14(14)
C51 C52 C53 C48 -0.5(2)
C3 C4 C55 C56 0.8(2)
C5 C4 C55 C56 -178.49(14)
C3 C4 C55 C58 -119.93(16)
C5 C4 C55 C58 60.80(18)
C3 C4 C55 C57 120.32(16)
C5 C4 C55 C57 -58.94(19)
C17 C16 C59 C61 130.99(16)
C15 C16 C59 C61 -51.02(19)
C17 C16 C59 C62 -109.40(16)
C15 C16 C59 C62 68.59(17)
C17 C16 C59 C60 9.7(2)
C15 C16 C59 C60 -172.27(14)
